data_4133195
loop_
_publ_author_name
'Hu, Anhua'
'Chen, Yilin'
'Guo, Jing-Jing'
'Yu, Na'
'An, Qing'
'Zuo, Zhiwei'

_publ_section_title
;
 Cerium-Catalyzed Formal Cycloaddition of Cycloalkanols with Alkenes
 through Dual Photoexcitation.
;
_journal_issue 42
_journal_name_full 'Journal of the American Chemical Society'
_journal_page_first 13580
_journal_page_last 13585
_journal_paper_doi 10.1021/jacs.8b08781
_journal_volume 140
_journal_year 2018
_chemical_formula_moiety 'C22 H25 N O7'
_chemical_formula_sum 'C22 H25 N O7'
_chemical_formula_weight 415.44
_space_group_crystal_system monoclinic
_space_group_IT_number 14
_space_group_name_Hall '-P 2yn'
_space_group_name_H-M_alt 'P 1 21/n 1'
_atom_sites_solution_hydrogens geom
_atom_sites_solution_primary dual
_audit_creation_date 2018-05-15
_audit_creation_method
;
Olex2 1.2
(compiled 2017.01.04 svn.r3372 for OlexSys, GUI svn.r5292)
;
_cell_angle_alpha 90
_cell_angle_beta 105.244(2)
_cell_angle_gamma 90
_cell_formula_units_Z 4
_cell_length_a 13.5011(9)
_cell_length_b 6.1459(4)
_cell_length_c 24.3994(14)
_cell_measurement_reflns_used 4773
_cell_measurement_temperature 150(2)
_cell_measurement_theta_max 26.31
_cell_measurement_theta_min 2.65
_cell_volume 1953.3(2)
_computing_cell_refinement 'SAINT v8.37A (Bruker, 2015)'
_computing_data_reduction 'SAINT v8.37A (Bruker, 2015)'
_computing_molecular_graphics 'Olex2 (Dolomanov et al., 2009)'
_computing_publication_material 'Olex2 (Dolomanov et al., 2009)'
_computing_structure_refinement 'XL (Sheldrick, 2008)'
_computing_structure_solution 'XT (Sheldrick, 2015)'
_diffrn_ambient_temperature 149.99
_diffrn_measured_fraction_theta_full 0.999
_diffrn_measured_fraction_theta_max 0.999
_diffrn_measurement_device_type 'Bruker APEX-II CCD'
_diffrn_measurement_method '\f and \w scans'
_diffrn_radiation_type MoK\a
_diffrn_radiation_wavelength 0.71073
_diffrn_reflns_av_R_equivalents 0.0835
_diffrn_reflns_av_unetI/netI 0.0446
_diffrn_reflns_Laue_measured_fraction_full 0.999
_diffrn_reflns_Laue_measured_fraction_max 0.999
_diffrn_reflns_limit_h_max 16
_diffrn_reflns_limit_h_min -16
_diffrn_reflns_limit_k_max 7
_diffrn_reflns_limit_k_min -7
_diffrn_reflns_limit_l_max 30
_diffrn_reflns_limit_l_min -30
_diffrn_reflns_number 26611
_diffrn_reflns_point_group_measured_fraction_full 0.999
_diffrn_reflns_point_group_measured_fraction_max 0.999
_diffrn_reflns_theta_full 25.242
_diffrn_reflns_theta_max 26.387
_diffrn_reflns_theta_min 2.655
_diffrn_standards_number 0
_exptl_absorpt_coefficient_mu 0.106
_exptl_absorpt_correction_T_max 0.7454
_exptl_absorpt_correction_T_min 0.6784
_exptl_absorpt_correction_type multi-scan
_exptl_absorpt_process_details
;
SADABS-2016/2 (Bruker,2016/2) was used for absorption correction.
wR2(int) was 0.0677 before and 0.0609 after correction.
The Ratio of minimum to maximum transmission is 0.9101.
The \l/2 correction factor is Not present.
;
_exptl_crystal_density_diffrn 1.413
_exptl_crystal_description block
_exptl_crystal_F_000 880
_refine_diff_density_max 0.495
_refine_diff_density_min -0.253
_refine_diff_density_rms 0.059
_refine_ls_extinction_method none
_refine_ls_goodness_of_fit_ref 1.025
_refine_ls_hydrogen_treatment constr
_refine_ls_matrix_type full
_refine_ls_number_parameters 273
_refine_ls_number_reflns 4006
_refine_ls_number_restraints 0
_refine_ls_restrained_S_all 1.025
_refine_ls_R_factor_all 0.0838
_refine_ls_R_factor_gt 0.0477
_refine_ls_shift/su_max 0.000
_refine_ls_shift/su_mean 0.000
_refine_ls_structure_factor_coef Fsqd
_refine_ls_weighting_details 'w=1/[\s^2^(Fo^2^)+(0.0610P)^2^+1.0020P] where P=(Fo^2^+2Fc^2^)/3'
_refine_ls_weighting_scheme calc
_refine_ls_wR_factor_gt 0.1100
_refine_ls_wR_factor_ref 0.1285
_reflns_Friedel_coverage 0.000
_reflns_number_gt 2784
_reflns_number_total 4006
_reflns_threshold_expression 'I > 2\s(I)'
_cod_data_source_file ja8b08781_si_006.cif
_cod_data_source_block mo_hu1010_0m
_cod_depositor_comments
;

2020-10-10
Z value and formula fixed to values more according to usual
chemical conventions.                 miguel
;
_cod_original_formula_weight 103.86
_cod_original_formula_moiety '0.25(C22 H25 N O7)'
_cod_original_formula_units_Z 16
_cod_original_formula_sum 'C5.50 H6.25 N0.25 O1.75'
_cod_database_code 4133195
_shelx_shelxl_version_number 2014/7
_shelx_space_group_comment
;
The symmetry employed for this shelxl refinement is uniquely defined
by the following loop, which should always be used as a source of
symmetry information in preference to the above space-group names.
They are only intended as comments.
;
_olex2_refinement_description
;
1. Fixed Uiso
 At 1.2 times of:
  All C(H) groups, All C(H,H) groups
 At 1.5 times of:
  All C(H,H,H) groups
2.a Ternary CH refined with riding coordinates:
 C00A(H00A), C00F(H00F)
2.b Secondary CH2 refined with riding coordinates:
 C00E(H00B,H00C), C00G(H00D,H00E), C00I(H00G,H00I), C00M(H00J,H00K), C00N(H00M,
 H00N), C00O(H00O,H00P)
2.c Aromatic/amide H refined with riding coordinates:
 C00H(H00H), C00L(H00L), C00P(H00Q), C00R(H00R), C00T(H00V)
2.d Idealised Me refined as rotating group:
 C00S(H00S,H00T,H00U), C00U(H00W,H00X,H00Y)
;
_olex2_submission_special_instructions 'No special instructions were received'

loop_
_space_group_symop_operation_xyz
'x, y, z'
'-x+1/2, y+1/2, -z+1/2'
'-x, -y, -z'
'x-1/2, -y-1/2, z-1/2'

loop_
_atom_site_label
_atom_site_type_symbol
_atom_site_fract_x
_atom_site_fract_y
_atom_site_fract_z
_atom_site_U_iso_or_equiv
_atom_site_adp_type
_atom_site_occupancy
_atom_site_site_symmetry_order
_atom_site_calc_flag
_atom_site_refinement_flags_posn
O001 O 0.81149(11) 0.2626(3) 0.46208(6) 0.0271(4) Uani 1 1 d .
O002 O 0.60589(11) 0.5609(3) 0.48137(6) 0.0260(4) Uani 1 1 d .
O003 O 0.09609(11) 0.6575(3) 0.26041(6) 0.0275(4) Uani 1 1 d .
O004 O 0.67555(12) 0.2579(2) 0.33924(6) 0.0279(4) Uani 1 1 d .
O005 O 0.75670(13) 0.5674(3) 0.32996(7) 0.0352(4) Uani 1 1 d .
O006 O 0.63987(13) 0.9099(3) 0.50392(7) 0.0359(4) Uani 1 1 d .
O007 O 0.85071(13) 0.6106(3) 0.48428(8) 0.0437(5) Uani 1 1 d .
N008 N 0.24502(13) 0.6736(3) 0.33034(7) 0.0218(4) Uani 1 1 d .
C009 C 0.71150(15) 0.4545(3) 0.35543(8) 0.0193(4) Uani 1 1 d .
C00A C 0.60548(15) 0.4215(3) 0.43258(8) 0.0199(4) Uani 1 1 d .
H00A H 0.6215 0.2673 0.4449 0.024 Uiso 1 1 calc R
C00B C 0.14528(16) 0.7250(3) 0.30735(8) 0.0210(5) Uani 1 1 d .
C00C C 0.69415(15) 0.5233(3) 0.41228(8) 0.0179(4) Uani 1 1 d .
C00D C 0.47156(15) 0.6690(3) 0.36523(8) 0.0187(4) Uani 1 1 d .
C00E C 0.40570(16) 0.7888(4) 0.39893(9) 0.0225(5) Uani 1 1 d .
H00B H 0.4421 0.7855 0.4398 0.027 Uiso 1 1 calc R
H00C H 0.3984 0.9430 0.3868 0.027 Uiso 1 1 calc R
C00F C 0.66409(16) 0.7619(3) 0.41408(9) 0.0218(5) Uani 1 1 d .
H00F H 0.7219 0.8630 0.4136 0.026 Uiso 1 1 calc R
C00G C 0.40608(15) 0.6520(4) 0.30316(8) 0.0208(4) Uani 1 1 d .
H00D H 0.3961 0.7997 0.2864 0.025 Uiso 1 1 calc R
H00E H 0.4440 0.5651 0.2812 0.025 Uiso 1 1 calc R
C00H C -0.00224(16) 0.8408(4) 0.34463(9) 0.0257(5) Uani 1 1 d .
H00H H -0.0334 0.7037 0.3332 0.031 Uiso 1 1 calc R
C00I C 0.50196(15) 0.4370(3) 0.38873(8) 0.0199(4) Uani 1 1 d .
H00G H 0.4483 0.3824 0.4061 0.024 Uiso 1 1 calc R
H00I H 0.5030 0.3400 0.3565 0.024 Uiso 1 1 calc R
C00J C 0.79564(15) 0.4747(4) 0.45728(8) 0.0223(5) Uani 1 1 d .
C00K C 0.09517(15) 0.8845(3) 0.33805(8) 0.0205(5) Uani 1 1 d .
C00L C 0.13959(16) 1.0869(4) 0.35493(9) 0.0254(5) Uani 1 1 d .
H00L H 0.2064 1.1181 0.3512 0.030 Uiso 1 1 calc R
C00M C 0.56762(16) 0.8064(3) 0.36489(9) 0.0224(5) Uani 1 1 d .
H00J H 0.5853 0.7801 0.3286 0.027 Uiso 1 1 calc R
H00K H 0.5495 0.9622 0.3659 0.027 Uiso 1 1 calc R
C00N C 0.30167(16) 0.5484(4) 0.29754(9) 0.0223(5) Uani 1 1 d .
H00M H 0.2625 0.5451 0.2571 0.027 Uiso 1 1 calc R
H00N H 0.3106 0.3968 0.3117 0.027 Uiso 1 1 calc R
C00O C 0.29934(16) 0.6909(4) 0.39091(8) 0.0233(5) Uani 1 1 d .
H00O H 0.3057 0.5445 0.4084 0.028 Uiso 1 1 calc R
H00P H 0.2590 0.7831 0.4104 0.028 Uiso 1 1 calc R
C00P C 0.08665(19) 1.2431(4) 0.37712(10) 0.0310(5) Uani 1 1 d .
H00Q H 0.1169 1.3813 0.3881 0.037 Uiso 1 1 calc R
C00Q C 0.63683(16) 0.7635(4) 0.47082(9) 0.0263(5) Uani 1 1 d .
C00R C -0.05391(17) 0.9952(4) 0.36769(9) 0.0317(6) Uani 1 1 d .
H00R H -0.1196 0.9628 0.3729 0.038 Uiso 1 1 calc R
C00S C 0.89824(18) 0.1910(5) 0.50773(9) 0.0350(6) Uani 1 1 d .
H00S H 0.9620 0.2481 0.5013 0.052 Uiso 1 1 calc GR
H00T H 0.9008 0.0317 0.5085 0.052 Uiso 1 1 calc GR
H00U H 0.8903 0.2451 0.5441 0.052 Uiso 1 1 calc GR
C00T C -0.00989(18) 1.1975(4) 0.38326(10) 0.0328(6) Uani 1 1 d .
H00V H -0.0463 1.3047 0.3982 0.039 Uiso 1 1 calc R
C00U C 0.6901(2) 0.1832(4) 0.28512(9) 0.0379(6) Uani 1 1 d .
H00W H 0.6551 0.2826 0.2548 0.057 Uiso 1 1 calc GR
H00X H 0.6614 0.0366 0.2769 0.057 Uiso 1 1 calc GR
H00Y H 0.7636 0.1800 0.2872 0.057 Uiso 1 1 calc GR

loop_
_atom_site_aniso_label
_atom_site_aniso_U_11
_atom_site_aniso_U_22
_atom_site_aniso_U_33
_atom_site_aniso_U_23
_atom_site_aniso_U_13
_atom_site_aniso_U_12
O001 0.0215(8) 0.0288(9) 0.0266(8) 0.0047(7) -0.0014(6) 0.0065(6)
O002 0.0265(8) 0.0291(9) 0.0225(7) -0.0023(7) 0.0065(6) 0.0010(7)
O003 0.0242(8) 0.0294(9) 0.0251(8) -0.0037(7) -0.0002(6) -0.0003(7)
O004 0.0393(9) 0.0251(9) 0.0224(8) -0.0075(6) 0.0135(7) -0.0073(7)
O005 0.0438(10) 0.0326(9) 0.0368(9) -0.0040(8) 0.0243(8) -0.0093(8)
O006 0.0366(10) 0.0349(10) 0.0360(9) -0.0129(8) 0.0092(7) -0.0005(8)
O007 0.0291(9) 0.0389(11) 0.0507(11) -0.0132(9) -0.0117(8) 0.0016(8)
N008 0.0174(9) 0.0281(10) 0.0195(8) -0.0027(8) 0.0040(7) 0.0022(7)
C009 0.0164(10) 0.0213(11) 0.0196(10) 0.0012(9) 0.0037(8) 0.0024(9)
C00A 0.0205(10) 0.0193(11) 0.0195(10) 0.0003(8) 0.0045(8) 0.0013(9)
C00B 0.0193(10) 0.0225(11) 0.0207(10) 0.0033(9) 0.0048(8) -0.0023(9)
C00C 0.0155(10) 0.0193(10) 0.0178(10) -0.0035(8) 0.0026(8) 0.0011(8)
C00D 0.0169(10) 0.0169(10) 0.0218(10) -0.0005(8) 0.0039(8) 0.0001(8)
C00E 0.0197(10) 0.0240(11) 0.0224(10) -0.0051(9) 0.0034(8) 0.0030(9)
C00F 0.0176(10) 0.0196(11) 0.0278(11) -0.0035(9) 0.0054(9) -0.0001(8)
C00G 0.0214(10) 0.0204(11) 0.0203(10) 0.0003(9) 0.0051(8) 0.0024(9)
C00H 0.0175(10) 0.0352(13) 0.0217(10) 0.0054(10) 0.0005(8) -0.0002(9)
C00I 0.0178(10) 0.0190(11) 0.0231(10) 0.0004(9) 0.0059(8) -0.0008(8)
C00J 0.0161(10) 0.0311(13) 0.0193(10) -0.0041(9) 0.0040(8) 0.0019(9)
C00K 0.0190(10) 0.0242(11) 0.0170(10) 0.0055(8) 0.0024(8) 0.0032(9)
C00L 0.0218(11) 0.0288(12) 0.0276(11) 0.0029(10) 0.0100(9) 0.0005(10)
C00M 0.0213(10) 0.0165(10) 0.0289(11) 0.0019(9) 0.0059(9) 0.0001(9)
C00N 0.0217(10) 0.0241(11) 0.0209(10) -0.0034(9) 0.0050(8) 0.0019(9)
C00O 0.0193(10) 0.0311(12) 0.0191(10) -0.0018(9) 0.0042(8) 0.0040(9)
C00P 0.0372(14) 0.0264(12) 0.0319(12) 0.0027(10) 0.0137(11) 0.0053(10)
C00Q 0.0186(11) 0.0294(13) 0.0277(11) -0.0079(10) 0.0007(9) 0.0044(9)
C00R 0.0175(11) 0.0475(16) 0.0307(12) 0.0065(11) 0.0072(9) 0.0070(10)
C00S 0.0246(12) 0.0501(16) 0.0267(11) 0.0121(11) 0.0007(9) 0.0124(11)
C00T 0.0317(13) 0.0398(15) 0.0311(12) 0.0059(11) 0.0155(10) 0.0170(11)
C00U 0.0544(17) 0.0400(15) 0.0213(11) -0.0106(11) 0.0134(11) -0.0021(13)

loop_
_atom_type_symbol
_atom_type_description
_atom_type_scat_dispersion_real
_atom_type_scat_dispersion_imag
_atom_type_scat_source
C C 0.0033 0.0016 'International Tables Vol C Tables 4.2.6.8 and 6.1.1.4'
H H 0.0000 0.0000 'International Tables Vol C Tables 4.2.6.8 and 6.1.1.4'
N N 0.0061 0.0033 'International Tables Vol C Tables 4.2.6.8 and 6.1.1.4'
O O 0.0106 0.0060 'International Tables Vol C Tables 4.2.6.8 and 6.1.1.4'

loop_
_geom_angle_atom_site_label_1
_geom_angle_atom_site_label_2
_geom_angle_atom_site_label_3
_geom_angle
C00J O001 C00S 116.40(18)
C00Q O002 C00A 108.51(16)
C009 O004 C00U 115.57(17)
C00B N008 C00N 120.15(17)
C00B N008 C00O 125.38(17)
C00N N008 C00O 113.16(16)
O004 C009 C00C 113.12(17)
O005 C009 O004 124.75(19)
O005 C009 C00C 122.07(19)
O002 C00A H00A 110.8
O002 C00A C00C 100.72(15)
O002 C00A C00I 109.91(16)
C00C C00A H00A 110.8
C00I C00A H00A 110.8
C00I C00A C00C 113.28(16)
O003 C00B N008 122.7(2)
O003 C00B C00K 118.67(18)
N008 C00B C00K 118.42(18)
C009 C00C C00A 119.78(16)
C009 C00C C00J 105.86(16)
C00F C00C C009 113.47(17)
C00F C00C C00A 98.38(16)
C00F C00C C00J 111.03(16)
C00J C00C C00A 108.17(16)
C00E C00D C00I 111.96(17)
C00E C00D C00M 110.01(17)
C00G C00D C00E 107.03(16)
C00G C00D C00I 109.17(16)
C00G C00D C00M 107.21(16)
C00M C00D C00I 111.25(16)
C00D C00E H00B 108.9
C00D C00E H00C 108.9
H00B C00E H00C 107.7
C00O C00E C00D 113.47(17)
C00O C00E H00B 108.9
C00O C00E H00C 108.9
C00C C00F H00F 112.5
C00C C00F C00M 108.90(16)
C00M C00F H00F 112.5
C00Q C00F C00C 99.33(17)
C00Q C00F H00F 112.5
C00Q C00F C00M 110.42(17)
C00D C00G H00D 108.9
C00D C00G H00E 108.9
H00D C00G H00E 107.7
C00N C00G C00D 113.28(17)
C00N C00G H00D 108.9
C00N C00G H00E 108.9
C00K C00H H00H 119.8
C00R C00H H00H 119.8
C00R C00H C00K 120.5(2)
C00A C00I C00D 114.96(17)
C00A C00I H00G 108.5
C00A C00I H00I 108.5
C00D C00I H00G 108.5
C00D C00I H00I 108.5
H00G C00I H00I 107.5
O001 C00J C00C 110.29(17)
O007 C00J O001 125.33(19)
O007 C00J C00C 124.4(2)
C00H C00K C00B 119.68(19)
C00H C00K C00L 119.0(2)
C00L C00K C00B 121.02(19)
C00K C00L H00L 119.8
C00P C00L C00K 120.4(2)
C00P C00L H00L 119.8
C00D C00M H00J 108.3
C00D C00M H00K 108.3
C00F C00M C00D 115.79(17)
C00F C00M H00J 108.3
C00F C00M H00K 108.3
H00J C00M H00K 107.4
N008 C00N C00G 109.64(17)
N008 C00N H00M 109.7
N008 C00N H00N 109.7
C00G C00N H00M 109.7
C00G C00N H00N 109.7
H00M C00N H00N 108.2
N008 C00O C00E 111.24(17)
N008 C00O H00O 109.4
N008 C00O H00P 109.4
C00E C00O H00O 109.4
C00E C00O H00P 109.4
H00O C00O H00P 108.0
C00L C00P H00Q 120.0
C00T C00P C00L 120.0(2)
C00T C00P H00Q 120.0
O002 C00Q C00F 109.02(17)
O006 C00Q O002 121.1(2)
O006 C00Q C00F 129.9(2)
C00H C00R H00R 120.0
C00H C00R C00T 120.1(2)
C00T C00R H00R 120.0
O001 C00S H00S 109.5
O001 C00S H00T 109.5
O001 C00S H00U 109.5
H00S C00S H00T 109.5
H00S C00S H00U 109.5
H00T C00S H00U 109.5
C00P C00T C00R 120.1(2)
C00P C00T H00V 120.0
C00R C00T H00V 120.0
O004 C00U H00W 109.5
O004 C00U H00X 109.5
O004 C00U H00Y 109.5
H00W C00U H00X 109.5
H00W C00U H00Y 109.5
H00X C00U H00Y 109.5

loop_
_geom_bond_atom_site_label_1
_geom_bond_atom_site_label_2
_geom_bond_distance
O001 C00J 1.321(3)
O001 C00S 1.456(2)
O002 C00A 1.466(2)
O002 C00Q 1.359(3)
O003 C00B 1.235(2)
O004 C009 1.323(3)
O004 C00U 1.459(3)
O005 C009 1.200(3)
O006 C00Q 1.202(3)
O007 C00J 1.195(3)
N008 C00B 1.353(3)
N008 C00N 1.463(3)
N008 C00O 1.471(2)
C009 C00C 1.526(3)
C00A H00A 1.0000
C00A C00C 1.543(3)
C00A C00I 1.523(3)
C00B C00K 1.499(3)
C00C C00F 1.525(3)
C00C C00J 1.543(3)
C00D C00E 1.547(3)
C00D C00G 1.543(3)
C00D C00I 1.551(3)
C00D C00M 1.550(3)
C00E H00B 0.9900
C00E H00C 0.9900
C00E C00O 1.521(3)
C00F H00F 1.0000
C00F C00M 1.546(3)
C00F C00Q 1.523(3)
C00G H00D 0.9900
C00G H00E 0.9900
C00G C00N 1.520(3)
C00H H00H 0.9500
C00H C00K 1.392(3)
C00H C00R 1.382(3)
C00I H00G 0.9900
C00I H00I 0.9900
C00K C00L 1.395(3)
C00L H00L 0.9500
C00L C00P 1.389(3)
C00M H00J 0.9900
C00M H00K 0.9900
C00N H00M 0.9900
C00N H00N 0.9900
C00O H00O 0.9900
C00O H00P 0.9900
C00P H00Q 0.9500
C00P C00T 1.379(3)
C00R H00R 0.9500
C00R C00T 1.387(4)
C00S H00S 0.9800
C00S H00T 0.9800
C00S H00U 0.9800
C00T H00V 0.9500
C00U H00W 0.9800
C00U H00X 0.9800
C00U H00Y 0.9800
